data_7058064
loop_
_publ_author_name
'L\'azaro, Ariadna'
'Serra, Oriol'
'Rodr\'iguez, Laura'
'Crespo, Margarita'
'Font-Bardia, Merc\`e'

_publ_section_title
;
 Luminescence studies of new [C,N,N&#x2032;] cyclometallated platinum(ii)
 and platinum(iv) compounds
;
_journal_issue 3
_journal_name_full 'New Journal of Chemistry'
_journal_page_first 1247
_journal_paper_doi 10.1039/C8NJ05492D
_journal_volume 43
_journal_year 2019
_chemical_formula_moiety 'C12 H16 Br F N2 Pt'
_chemical_formula_sum 'C12 H16 Br F N2 Pt'
_chemical_formula_weight 482.27
_space_group_crystal_system monoclinic
_space_group_IT_number 14
_space_group_name_Hall '-P 2ybc'
_space_group_name_H-M_alt 'P 1 21/c 1'
_symmetry_space_group_name_Hall '-P 2ybc'
_symmetry_space_group_name_H-M 'P 1 21/c 1'
_atom_sites_solution_hydrogens geom
_audit_creation_method SHELXL-2018/3
_audit_update_record
;
2018-07-16 deposited with the CCDC.
2018-12-10 downloaded from the CCDC.
;
_cell_angle_alpha 90
_cell_angle_beta 104.344(4)
_cell_angle_gamma 90
_cell_formula_units_Z 12
_cell_length_a 15.4189(18)
_cell_length_b 8.7061(10)
_cell_length_c 30.311(3)
_cell_measurement_reflns_used 9935
_cell_measurement_temperature 293(2)
_cell_measurement_theta_max 28.24
_cell_measurement_theta_min 2.71
_cell_volume 3942.1(8)
_computing_cell_refinement 'Bruker SAINT'
_computing_data_collection 'Bruker APEX2'
_computing_data_reduction 'Bruker SAINT'
_computing_molecular_graphics 'Bruker SHELXTL'
_computing_publication_material 'Bruker SHELXTL'
_computing_structure_refinement 'SHELXL-2014 (Sheldrick 2014)'
_computing_structure_solution 'XT (Sheldrick 2014)'
_diffrn_ambient_temperature 293(2)
_diffrn_measured_fraction_theta_full 0.999
_diffrn_measured_fraction_theta_max 0.996
_diffrn_measurement_device_type 'D8 Venture'
_diffrn_measurement_method '\f and \w scans'
_diffrn_radiation_type MoK\a
_diffrn_radiation_wavelength 0.71073
_diffrn_reflns_av_R_equivalents 0.1847
_diffrn_reflns_av_unetI/netI 0.1389
_diffrn_reflns_Laue_measured_fraction_full 0.999
_diffrn_reflns_Laue_measured_fraction_max 0.996
_diffrn_reflns_limit_h_max 22
_diffrn_reflns_limit_h_min -22
_diffrn_reflns_limit_k_max 12
_diffrn_reflns_limit_k_min -12
_diffrn_reflns_limit_l_max 43
_diffrn_reflns_limit_l_min -40
_diffrn_reflns_number 95319
_diffrn_reflns_point_group_measured_fraction_full 0.999
_diffrn_reflns_point_group_measured_fraction_max 0.996
_diffrn_reflns_theta_full 25.242
_diffrn_reflns_theta_max 30.628
_diffrn_reflns_theta_min 2.440
_diffrn_source microfocus
_exptl_absorpt_coefficient_mu 13.710
_exptl_absorpt_correction_T_max 0.7461
_exptl_absorpt_correction_T_min 0.4679
_exptl_absorpt_correction_type multi-scan
_exptl_absorpt_process_details sadabs
_exptl_crystal_colour yellow
_exptl_crystal_density_diffrn 2.438
_exptl_crystal_description prism
_exptl_crystal_F_000 2688
_exptl_crystal_size_max 0.305
_exptl_crystal_size_mid 0.103
_exptl_crystal_size_min 0.054
_refine_diff_density_max 3.091
_refine_diff_density_min -3.050
_refine_diff_density_rms 0.383
_refine_ls_extinction_method none
_refine_ls_goodness_of_fit_ref 1.012
_refine_ls_hydrogen_treatment constr
_refine_ls_matrix_type full
_refine_ls_number_parameters 466
_refine_ls_number_reflns 12130
_refine_ls_number_restraints 0
_refine_ls_restrained_S_all 1.012
_refine_ls_R_factor_all 0.1368
_refine_ls_R_factor_gt 0.0604
_refine_ls_shift/su_max 0.001
_refine_ls_shift/su_mean 0.000
_refine_ls_structure_factor_coef Fsqd
_refine_ls_weighting_details 'w=1/[\s^2^(Fo^2^)+(0.0128P)^2^+35.5703P] where P=(Fo^2^+2Fc^2^)/3'
_refine_ls_weighting_scheme calc
_refine_ls_wR_factor_gt 0.0718
_refine_ls_wR_factor_ref 0.0858
_reflns_Friedel_coverage 0.000
_reflns_number_gt 7276
_reflns_number_total 12130
_reflns_threshold_expression 'I > 2\s(I)'
_cod_data_source_file c8nj05492d2.cif
_cod_data_source_block mo_IAJVB94A_0ma_a1
_cod_depositor_comments 'Adding full bibliography for 7058062--7058065.cif.'
_cod_database_code 7058064
_shelx_shelxl_version_number 2018/3
_shelx_space_group_comment
;
The symmetry employed for this shelxl refinement is uniquely defined
by the following loop, which should always be used as a source of
symmetry information in preference to the above space-group names.
They are only intended as comments.
;

loop_
_space_group_symop_operation_xyz
'x, y, z'
'-x, y+1/2, -z+1/2'
'-x, -y, -z'
'x, -y-1/2, z-1/2'

loop_
_atom_site_label
_atom_site_type_symbol
_atom_site_fract_x
_atom_site_fract_y
_atom_site_fract_z
_atom_site_U_iso_or_equiv
_atom_site_adp_type
_atom_site_occupancy
_atom_site_site_symmetry_order
_atom_site_calc_flag
_atom_site_refinement_flags_posn
_atom_site_refinement_flags_adp
Pt1C Pt 0.78444(2) 0.43168(3) 0.15534(2) 0.01095(7) Uani 1 1 d . .
Br1C Br 0.84117(6) 0.19730(10) 0.19601(3) 0.0222(2) Uani 1 1 d . .
F1C F 0.5816(3) -0.0365(5) 0.06424(18) 0.0287(13) Uani 1 1 d . .
N1C N 0.7325(4) 0.6100(7) 0.1154(2) 0.0135(15) Uani 1 1 d . .
N2C N 0.8888(4) 0.5679(7) 0.2016(2) 0.0156(15) Uani 1 1 d . .
C1C C 0.6923(5) 0.3188(9) 0.1078(3) 0.0116(17) Uani 1 1 d . .
C2C C 0.6662(6) 0.1658(9) 0.1054(3) 0.0165(19) Uani 1 1 d . .
H2C H 0.689468 0.099075 0.129334 0.020 Uiso 1 1 calc R U
C3C C 0.6057(6) 0.1147(10) 0.0672(3) 0.021(2) Uani 1 1 d . .
C4C C 0.5688(6) 0.2056(10) 0.0297(3) 0.023(2) Uani 1 1 d . .
H4C H 0.529107 0.165946 0.004023 0.028 Uiso 1 1 calc R U
C5C C 0.5938(6) 0.3570(10) 0.0325(3) 0.021(2) Uani 1 1 d . .
H5C H 0.570584 0.422035 0.008080 0.026 Uiso 1 1 calc R U
C6C C 0.6523(5) 0.4145(9) 0.0705(3) 0.0157(18) Uani 1 1 d . .
C7C C 0.6778(6) 0.5721(10) 0.0779(3) 0.020(2) Uani 1 1 d . .
H7C H 0.655064 0.645675 0.055801 0.024 Uiso 1 1 calc R U
C8C C 0.7528(6) 0.7722(9) 0.1259(3) 0.020(2) Uani 1 1 d . .
H8CA H 0.715945 0.809146 0.145329 0.024 Uiso 1 1 calc R U
H8CB H 0.737512 0.831037 0.097821 0.024 Uiso 1 1 calc R U
C9C C 0.8491(6) 0.7987(9) 0.1490(3) 0.022(2) Uani 1 1 d . .
H9CA H 0.861365 0.908059 0.149648 0.026 Uiso 1 1 calc R U
H9CB H 0.886182 0.749539 0.131501 0.026 Uiso 1 1 calc R U
C10C C 0.8744(6) 0.7364(9) 0.1976(3) 0.024(2) Uani 1 1 d . .
H10A H 0.928756 0.787299 0.214122 0.029 Uiso 1 1 calc R U
H10B H 0.827387 0.763489 0.212355 0.029 Uiso 1 1 calc R U
C11C C 0.9744(6) 0.5308(10) 0.1900(3) 0.024(2) Uani 1 1 d . .
H11A H 0.985507 0.422418 0.193390 0.036 Uiso 1 1 calc R U
H11B H 1.022413 0.585758 0.210000 0.036 Uiso 1 1 calc R U
H11C H 0.970780 0.560283 0.159065 0.036 Uiso 1 1 calc R U
C12C C 0.8995(6) 0.5302(10) 0.2502(3) 0.021(2) Uani 1 1 d . .
H12A H 0.843675 0.546268 0.258161 0.032 Uiso 1 1 calc R U
H12B H 0.944579 0.595091 0.268566 0.032 Uiso 1 1 calc R U
H12C H 0.917103 0.424634 0.255381 0.032 Uiso 1 1 calc R U
Pt1B Pt 0.36559(2) 0.42618(4) 0.26124(2) 0.01954(9) Uani 1 1 d . .
Br1B Br 0.32563(8) 0.16678(11) 0.23660(5) 0.0479(3) Uani 1 1 d . .
F1B F 0.5258(5) 0.0556(10) 0.4012(3) 0.087(3) Uani 1 1 d . .
N1B N 0.4190(5) 0.6288(8) 0.2852(3) 0.0263(19) Uani 1 1 d . .
N2B N 0.2797(5) 0.5149(8) 0.1979(3) 0.0245(18) Uani 1 1 d . .
C1B C 0.4455(6) 0.3561(12) 0.3197(3) 0.030(2) Uani 1 1 d . .
C2B C 0.4542(8) 0.2117(13) 0.3412(4) 0.045(3) Uani 1 1 d . .
H2B H 0.417498 0.129597 0.328982 0.055 Uiso 1 1 calc R U
C3B C 0.5206(9) 0.1971(16) 0.3819(5) 0.054(4) Uani 1 1 d . .
C4B C 0.5796(8) 0.3108(18) 0.4010(4) 0.056(4) Uani 1 1 d . .
H4B H 0.625017 0.291607 0.426984 0.067 Uiso 1 1 calc R U
C5B C 0.5703(8) 0.4525(15) 0.3813(4) 0.046(3) Uani 1 1 d . .
H5B H 0.608237 0.532662 0.393956 0.055 Uiso 1 1 calc R U
C6B C 0.5023(7) 0.4750(13) 0.3415(3) 0.035(3) Uani 1 1 d . .
C7B C 0.4838(6) 0.6253(12) 0.3208(3) 0.032(2) Uani 1 1 d . .
H7B H 0.516615 0.712215 0.332437 0.038 Uiso 1 1 calc R U
C8B C 0.3947(7) 0.7799(10) 0.2639(4) 0.035(3) Uani 1 1 d . .
H8BA H 0.447290 0.845293 0.269960 0.042 Uiso 1 1 calc R U
H8BB H 0.350486 0.827976 0.277236 0.042 Uiso 1 1 calc R U
C9B C 0.3574(9) 0.7658(12) 0.2130(4) 0.057(4) Uani 1 1 d . .
H9BA H 0.349705 0.868382 0.200194 0.069 Uiso 1 1 calc R U
H9BB H 0.401481 0.713917 0.200443 0.069 Uiso 1 1 calc R U
C10B C 0.2734(8) 0.6851(11) 0.1981(4) 0.044(3) Uani 1 1 d . .
H10C H 0.244461 0.719050 0.167568 0.053 Uiso 1 1 calc R U
H10D H 0.235141 0.714284 0.217767 0.053 Uiso 1 1 calc R U
C11B C 0.1870(6) 0.4558(13) 0.1919(4) 0.043(3) Uani 1 1 d . .
H11D H 0.148928 0.499822 0.164926 0.065 Uiso 1 1 calc R U
H11E H 0.165231 0.483550 0.217859 0.065 Uiso 1 1 calc R U
H11F H 0.187038 0.346038 0.188993 0.065 Uiso 1 1 calc R U
C12B C 0.3116(7) 0.4608(12) 0.1581(3) 0.041(3) Uani 1 1 d . .
H12D H 0.309828 0.350631 0.156913 0.062 Uiso 1 1 calc R U
H12E H 0.371880 0.495252 0.160960 0.062 Uiso 1 1 calc R U
H12F H 0.273555 0.501671 0.130586 0.062 Uiso 1 1 calc R U
Pt1A Pt 0.04932(2) 0.38590(4) 0.44740(2) 0.01384(8) Uani 1 1 d . .
Br1A Br -0.03474(6) 0.14702(10) 0.43472(3) 0.0262(2) Uani 1 1 d . .
F1A F 0.2674(4) -0.0584(6) 0.53969(19) 0.0399(15) Uani 1 1 d . .
N1A N 0.1333(5) 0.5677(8) 0.4583(2) 0.0195(16) Uani 1 1 d . .
N2A N -0.0664(5) 0.5111(9) 0.4062(2) 0.0262(19) Uani 1 1 d . .
C1A C 0.1597(6) 0.2819(9) 0.4830(3) 0.017(2) Uani 1 1 d . .
C2A C 0.1742(6) 0.1333(10) 0.4995(3) 0.020(2) Uani 1 1 d . .
H2A H 0.127326 0.062977 0.493477 0.024 Uiso 1 1 calc R U
C3A C 0.2581(7) 0.0885(10) 0.5251(3) 0.025(2) Uani 1 1 d . .
C4A C 0.3307(6) 0.1844(12) 0.5340(3) 0.033(2) Uani 1 1 d . .
H4A H 0.386221 0.149911 0.550660 0.040 Uiso 1 1 calc R U
C5A C 0.3200(7) 0.3343(11) 0.5177(3) 0.029(2) Uani 1 1 d . .
H5A H 0.368187 0.401984 0.523368 0.035 Uiso 1 1 calc R U
C6A C 0.2355(6) 0.3811(10) 0.4925(3) 0.022(2) Uani 1 1 d . .
C7A C 0.2144(7) 0.5366(10) 0.4778(3) 0.023(2) Uani 1 1 d . .
H7A H 0.258479 0.611901 0.482352 0.028 Uiso 1 1 calc R U
C8A C 0.1066(7) 0.7292(10) 0.4474(3) 0.029(2) Uani 1 1 d . .
H8AA H 0.157936 0.786593 0.443228 0.035 Uiso 1 1 calc R U
H8AB H 0.087870 0.774401 0.472760 0.035 Uiso 1 1 calc R U
C9A C 0.0319(7) 0.7432(11) 0.4052(4) 0.036(3) Uani 1 1 d . .
H9AA H 0.048703 0.689369 0.380509 0.044 Uiso 1 1 calc R U
H9AB H 0.023944 0.850680 0.396741 0.044 Uiso 1 1 calc R U
C10A C -0.0564(7) 0.6796(10) 0.4103(3) 0.029(2) Uani 1 1 d . .
H10E H -0.064164 0.709951 0.439891 0.035 Uiso 1 1 calc R U
H10F H -0.104280 0.726768 0.387420 0.035 Uiso 1 1 calc R U
C11A C -0.1512(6) 0.4726(12) 0.4185(3) 0.033(3) Uani 1 1 d . .
H11G H -0.198426 0.536917 0.401644 0.050 Uiso 1 1 calc R U
H11H H -0.144026 0.489048 0.450537 0.050 Uiso 1 1 calc R U
H11I H -0.165894 0.366840 0.411357 0.050 Uiso 1 1 calc R U
C12A C -0.0770(7) 0.4652(12) 0.3580(3) 0.036(3) Uani 1 1 d . .
H12G H -0.125840 0.521066 0.339007 0.054 Uiso 1 1 calc R U
H12H H -0.089102 0.357016 0.354901 0.054 Uiso 1 1 calc R U
H12I H -0.022895 0.487651 0.349019 0.054 Uiso 1 1 calc R U

loop_
_atom_site_aniso_label
_atom_site_aniso_U_11
_atom_site_aniso_U_22
_atom_site_aniso_U_33
_atom_site_aniso_U_23
_atom_site_aniso_U_13
_atom_site_aniso_U_12
Pt1C 0.01244(17) 0.01084(15) 0.00931(16) 0.00000(13) 0.00219(13) -0.00037(13)
Br1C 0.0267(5) 0.0179(4) 0.0189(5) 0.0038(4) -0.0002(4) 0.0035(4)
F1C 0.030(3) 0.018(3) 0.037(3) -0.009(2) 0.005(3) -0.012(2)
N1C 0.018(4) 0.012(3) 0.010(4) 0.001(3) 0.002(3) 0.002(3)
N2C 0.015(4) 0.016(3) 0.017(4) -0.008(3) 0.006(3) -0.006(3)
C1C 0.008(4) 0.015(4) 0.013(4) -0.001(3) 0.005(4) -0.001(3)
C2C 0.026(5) 0.012(4) 0.012(5) 0.005(3) 0.008(4) 0.001(4)
C3C 0.012(5) 0.031(5) 0.023(5) -0.006(4) 0.007(4) -0.004(4)
C4C 0.014(5) 0.034(5) 0.020(5) -0.012(4) 0.002(4) 0.000(4)
C5C 0.017(5) 0.031(5) 0.012(5) 0.003(4) -0.003(4) 0.008(4)
C6C 0.009(4) 0.020(5) 0.017(5) -0.001(4) 0.000(4) 0.000(4)
C7C 0.030(5) 0.018(4) 0.013(5) 0.010(4) 0.009(4) 0.009(4)
C8C 0.028(5) 0.013(4) 0.020(5) 0.007(4) 0.008(4) 0.005(4)
C9C 0.032(6) 0.012(4) 0.027(5) 0.002(4) 0.017(5) 0.000(4)
C10C 0.027(5) 0.013(4) 0.038(6) -0.011(4) 0.016(5) -0.009(4)
C11C 0.021(5) 0.034(5) 0.015(5) -0.004(4) 0.000(4) -0.002(4)
C12C 0.024(5) 0.031(5) 0.008(4) -0.001(4) 0.004(4) -0.004(4)
Pt1B 0.01344(18) 0.01302(16) 0.0317(2) 0.00645(16) 0.00475(16) 0.00092(14)
Br1B 0.0357(7) 0.0186(5) 0.0923(10) -0.0027(6) 0.0212(7) -0.0028(5)
F1B 0.056(5) 0.126(7) 0.092(6) 0.088(5) 0.045(5) 0.058(5)
N1B 0.021(4) 0.021(4) 0.039(5) -0.013(4) 0.010(4) -0.011(4)
N2B 0.028(5) 0.019(4) 0.024(5) 0.003(3) 0.002(4) 0.011(3)
C1B 0.017(5) 0.044(6) 0.030(6) 0.014(5) 0.010(5) 0.003(5)
C2B 0.040(7) 0.061(8) 0.045(7) 0.030(6) 0.029(6) 0.020(6)
C3B 0.041(8) 0.071(9) 0.062(9) 0.040(8) 0.037(7) 0.036(7)
C4B 0.037(8) 0.105(12) 0.030(7) 0.014(8) 0.016(6) 0.030(8)
C5B 0.040(7) 0.067(8) 0.028(6) -0.016(6) 0.004(6) 0.017(6)
C6B 0.032(6) 0.052(7) 0.022(6) -0.010(5) 0.010(5) 0.012(5)
C7B 0.017(5) 0.044(6) 0.037(6) -0.024(5) 0.010(5) -0.011(5)
C8B 0.038(6) 0.012(5) 0.063(8) -0.004(5) 0.026(6) -0.004(4)
C9B 0.092(11) 0.022(6) 0.070(10) 0.018(6) 0.043(9) 0.005(6)
C10B 0.063(9) 0.029(6) 0.042(7) 0.025(5) 0.014(7) 0.015(6)
C11B 0.021(6) 0.068(8) 0.034(6) -0.009(6) -0.005(5) 0.009(6)
C12B 0.045(7) 0.049(7) 0.036(7) 0.008(5) 0.023(6) 0.017(6)
Pt1A 0.01913(18) 0.01281(15) 0.01046(16) 0.00171(13) 0.00533(14) 0.00236(14)
Br1A 0.0249(5) 0.0235(5) 0.0279(5) -0.0029(4) 0.0020(4) -0.0052(4)
F1A 0.040(4) 0.038(3) 0.042(4) 0.019(3) 0.010(3) 0.018(3)
N1A 0.028(5) 0.017(4) 0.017(4) 0.001(3) 0.013(4) 0.000(3)
N2A 0.034(5) 0.029(4) 0.016(4) 0.001(3) 0.008(4) 0.014(4)
C1A 0.030(5) 0.016(4) 0.011(5) 0.002(4) 0.015(4) 0.005(4)
C2A 0.024(5) 0.022(5) 0.019(5) 0.006(4) 0.011(4) 0.002(4)
C3A 0.037(6) 0.022(5) 0.021(5) 0.003(4) 0.014(5) 0.019(4)
C4A 0.011(5) 0.049(7) 0.035(6) -0.007(5) -0.001(5) 0.006(5)
C5A 0.026(6) 0.043(6) 0.019(5) -0.008(5) 0.006(5) -0.002(5)
C6A 0.029(6) 0.025(5) 0.015(5) -0.005(4) 0.014(4) -0.003(4)
C7A 0.030(6) 0.022(5) 0.022(5) -0.006(4) 0.015(5) -0.010(4)
C8A 0.036(6) 0.018(5) 0.040(6) -0.002(4) 0.024(5) 0.005(4)
C9A 0.052(7) 0.024(5) 0.041(7) 0.021(5) 0.025(6) 0.021(5)
C10A 0.045(7) 0.029(5) 0.019(5) 0.005(4) 0.019(5) 0.020(5)
C11A 0.029(6) 0.049(6) 0.024(6) 0.006(5) 0.011(5) 0.020(5)
C12A 0.033(6) 0.058(7) 0.017(5) 0.005(5) 0.008(5) 0.033(5)

loop_
_atom_type_symbol
_atom_type_description
_atom_type_scat_dispersion_real
_atom_type_scat_dispersion_imag
_atom_type_scat_source
C C 0.0033 0.0016 'International Tables Vol C Tables 4.2.6.8 and 6.1.1.4'
H H 0.0000 0.0000 'International Tables Vol C Tables 4.2.6.8 and 6.1.1.4'
Br Br -0.2901 2.4595 'International Tables Vol C Tables 4.2.6.8 and 6.1.1.4'
F F 0.0171 0.0103 'International Tables Vol C Tables 4.2.6.8 and 6.1.1.4'
N N 0.0061 0.0033 'International Tables Vol C Tables 4.2.6.8 and 6.1.1.4'
Pt Pt -1.7033 8.3905 'International Tables Vol C Tables 4.2.6.8 and 6.1.1.4'

loop_
_geom_angle_atom_site_label_1
_geom_angle_atom_site_label_2
_geom_angle_atom_site_label_3
_geom_angle
N1C Pt1C C1C 80.8(3)
N1C Pt1C N2C 95.0(3)
C1C Pt1C N2C 174.2(3)
N1C Pt1C Br1C 173.39(19)
C1C Pt1C Br1C 93.1(2)
N2C Pt1C Br1C 90.83(18)
C7C N1C C8C 120.0(7)
C7C N1C Pt1C 114.3(6)
C8C N1C Pt1C 125.6(5)
C12C N2C C11C 107.6(7)
C12C N2C C10C 106.2(6)
C11C N2C C10C 108.6(6)
C12C N2C Pt1C 113.5(5)
C11C N2C Pt1C 106.5(5)
C10C N2C Pt1C 114.2(5)
C2C C1C C6C 117.3(8)
C2C C1C Pt1C 130.6(6)
C6C C1C Pt1C 112.0(5)
C3C C2C C1C 119.0(8)
C3C C2C H2C 120.5
C1C C2C H2C 120.5
F1C C3C C2C 119.1(8)
F1C C3C C4C 116.6(8)
C2C C3C C4C 124.2(8)
C5C C4C C3C 116.6(9)
C5C C4C H4C 121.7
C3C C4C H4C 121.7
C4C C5C C6C 121.3(8)
C4C C5C H5C 119.3
C6C C5C H5C 119.3
C5C C6C C1C 121.4(8)
C5C C6C C7C 125.5(8)
C1C C6C C7C 113.0(7)
N1C C7C C6C 118.8(8)
N1C C7C H7C 120.6
C6C C7C H7C 120.6
N1C C8C C9C 112.6(7)
N1C C8C H8CA 109.1
C9C C8C H8CA 109.1
N1C C8C H8CB 109.1
C9C C8C H8CB 109.1
H8CA C8C H8CB 107.8
C8C C9C C10C 112.6(7)
C8C C9C H9CA 109.1
C10C C9C H9CA 109.1
C8C C9C H9CB 109.1
C10C C9C H9CB 109.1
H9CA C9C H9CB 107.8
N2C C10C C9C 115.3(7)
N2C C10C H10A 108.5
C9C C10C H10A 108.5
N2C C10C H10B 108.5
C9C C10C H10B 108.5
H10A C10C H10B 107.5
N2C C11C H11A 109.5
N2C C11C H11B 109.5
H11A C11C H11B 109.5
N2C C11C H11C 109.5
H11A C11C H11C 109.5
H11B C11C H11C 109.5
N2C C12C H12A 109.5
N2C C12C H12B 109.5
H12A C12C H12B 109.5
N2C C12C H12C 109.5
H12A C12C H12C 109.5
H12B C12C H12C 109.5
C1B Pt1B N1B 80.7(4)
C1B Pt1B N2B 177.2(4)
N1B Pt1B N2B 96.5(3)
C1B Pt1B Br1B 92.5(3)
N1B Pt1B Br1B 170.7(2)
N2B Pt1B Br1B 90.4(2)
C7B N1B C8B 117.0(8)
C7B N1B Pt1B 116.8(7)
C8B N1B Pt1B 126.1(7)
C10B N2B C11B 106.5(8)
C10B N2B C12B 110.8(8)
C11B N2B C12B 106.9(8)
C10B N2B Pt1B 112.0(6)
C11B N2B Pt1B 109.9(6)
C12B N2B Pt1B 110.6(6)
C2B C1B C6B 117.5(10)
C2B C1B Pt1B 130.9(9)
C6B C1B Pt1B 111.6(7)
C3B C2B C1B 117.0(12)
C3B C2B H2B 121.5
C1B C2B H2B 121.5
F1B C3B C4B 120.7(13)
F1B C3B C2B 114.4(13)
C4B C3B C2B 124.8(11)
C5B C4B C3B 118.7(12)
C5B C4B H4B 120.6
C3B C4B H4B 120.6
C4B C5B C6B 118.6(12)
C4B C5B H5B 120.7
C6B C5B H5B 120.7
C5B C6B C1B 123.1(11)
C5B C6B C7B 121.6(11)
C1B C6B C7B 115.3(9)
N1B C7B C6B 114.6(9)
N1B C7B H7B 122.7
C6B C7B H7B 122.7
N1B C8B C9B 111.5(8)
N1B C8B H8BA 109.3
C9B C8B H8BA 109.3
N1B C8B H8BB 109.3
C9B C8B H8BB 109.3
H8BA C8B H8BB 108.0
C10B C9B C8B 116.4(10)
C10B C9B H9BA 108.2
C8B C9B H9BA 108.2
C10B C9B H9BB 108.2
C8B C9B H9BB 108.2
H9BA C9B H9BB 107.3
C9B C10B N2B 115.6(9)
C9B C10B H10C 108.4
N2B C10B H10C 108.4
C9B C10B H10D 108.4
N2B C10B H10D 108.4
H10C C10B H10D 107.4
N2B C11B H11D 109.5
N2B C11B H11E 109.5
H11D C11B H11E 109.5
N2B C11B H11F 109.5
H11D C11B H11F 109.5
H11E C11B H11F 109.5
N2B C12B H12D 109.5
N2B C12B H12E 109.5
H12D C12B H12E 109.5
N2B C12B H12F 109.5
H12D C12B H12F 109.5
H12E C12B H12F 109.5
C1A Pt1A N1A 80.8(3)
C1A Pt1A N2A 176.0(3)
N1A Pt1A N2A 95.8(3)
C1A Pt1A Br1A 92.7(2)
N1A Pt1A Br1A 172.6(2)
N2A Pt1A Br1A 90.5(2)
C7A N1A C8A 119.5(8)
C7A N1A Pt1A 115.2(6)
C8A N1A Pt1A 125.2(6)
C10A N2A C12A 109.6(7)
C10A N2A C11A 106.4(7)
C12A N2A C11A 107.3(8)
C10A N2A Pt1A 113.1(6)
C12A N2A Pt1A 107.6(5)
C11A N2A Pt1A 112.7(5)
C2A C1A C6A 116.3(9)
C2A C1A Pt1A 131.3(7)
C6A C1A Pt1A 112.4(6)
C1A C2A C3A 120.5(9)
C1A C2A H2A 119.7
C3A C2A H2A 119.7
F1A C3A C4A 119.9(9)
F1A C3A C2A 117.2(9)
C4A C3A C2A 122.8(9)
C3A C4A C5A 118.9(9)
C3A C4A H4A 120.5
C5A C4A H4A 120.5
C4A C5A C6A 118.6(9)
C4A C5A H5A 120.7
C6A C5A H5A 120.7
C5A C6A C1A 122.7(9)
C5A C6A C7A 123.5(9)
C1A C6A C7A 113.4(8)
N1A C7A C6A 117.7(8)
N1A C7A H7A 121.1
C6A C7A H7A 121.1
N1A C8A C9A 112.4(8)
N1A C8A H8AA 109.1
C9A C8A H8AA 109.1
N1A C8A H8AB 109.1
C9A C8A H8AB 109.1
H8AA C8A H8AB 107.9
C8A C9A C10A 113.8(8)
C8A C9A H9AA 108.8
C10A C9A H9AA 108.8
C8A C9A H9AB 108.8
C10A C9A H9AB 108.8
H9AA C9A H9AB 107.7
N2A C10A C9A 115.6(7)
N2A C10A H10E 108.4
C9A C10A H10E 108.4
N2A C10A H10F 108.4
C9A C10A H10F 108.4
H10E C10A H10F 107.4
N2A C11A H11G 109.5
N2A C11A H11H 109.5
H11G C11A H11H 109.5
N2A C11A H11I 109.5
H11G C11A H11I 109.5
H11H C11A H11I 109.5
N2A C12A H12G 109.5
N2A C12A H12H 109.5
H12G C12A H12H 109.5
N2A C12A H12I 109.5
H12G C12A H12I 109.5
H12H C12A H12I 109.5

loop_
_geom_bond_atom_site_label_1
_geom_bond_atom_site_label_2
_geom_bond_distance
Pt1C N1C 2.010(6)
Pt1C C1C 2.011(8)
Pt1C N2C 2.201(7)
Pt1C Br1C 2.4320(9)
F1C C3C 1.364(10)
N1C C7C 1.280(10)
N1C C8C 1.464(10)
N2C C12C 1.477(10)
N2C C11C 1.484(10)
N2C C10C 1.485(10)
C1C C2C 1.388(10)
C1C C6C 1.417(11)
C2C C3C 1.369(12)
C2C H2C 0.9300
C3C C4C 1.385(12)
C4C C5C 1.370(12)
C4C H4C 0.9300
C5C C6C 1.370(11)
C5C H5C 0.9300
C6C C7C 1.429(11)
C7C H7C 0.9300
C8C C9C 1.495(12)
C8C H8CA 0.9700
C8C H8CB 0.9700
C9C C10C 1.528(12)
C9C H9CA 0.9700
C9C H9CB 0.9700
C10C H10A 0.9700
C10C H10B 0.9700
C11C H11A 0.9600
C11C H11B 0.9600
C11C H11C 0.9600
C12C H12A 0.9600
C12C H12B 0.9600
C12C H12C 0.9600
Pt1B C1B 1.987(10)
Pt1B N1B 2.006(7)
Pt1B N2B 2.185(7)
Pt1B Br1B 2.4104(11)
F1B C3B 1.358(13)
N1B C7B 1.275(12)
N1B C8B 1.473(12)
N2B C10B 1.485(12)
N2B C11B 1.487(12)
N2B C12B 1.489(11)
C1B C2B 1.408(14)
C1B C6B 1.410(14)
C2B C3B 1.399(17)
C2B H2B 0.9300
C3B C4B 1.372(18)
C4B C5B 1.363(16)
C4B H4B 0.9300
C5B C6B 1.403(14)
C5B H5B 0.9300
C6B C7B 1.449(14)
C7B H7B 0.9300
C8B C9B 1.511(15)
C8B H8BA 0.9700
C8B H8BB 0.9700
C9B C10B 1.443(16)
C9B H9BA 0.9700
C9B H9BB 0.9700
C10B H10C 0.9700
C10B H10D 0.9700
C11B H11D 0.9600
C11B H11E 0.9600
C11B H11F 0.9600
C12B H12D 0.9600
C12B H12E 0.9600
C12B H12F 0.9600
Pt1A C1A 1.993(9)
Pt1A N1A 2.019(7)
Pt1A N2A 2.197(8)
Pt1A Br1A 2.4302(10)
F1A C3A 1.349(10)
N1A C7A 1.272(11)
N1A C8A 1.480(11)
N2A C10A 1.477(11)
N2A C12A 1.482(11)
N2A C11A 1.485(11)
C1A C2A 1.385(11)
C1A C6A 1.424(12)
C2A C3A 1.389(12)
C2A H2A 0.9300
C3A C4A 1.368(13)
C4A C5A 1.390(13)
C4A H4A 0.9300
C5A C6A 1.398(13)
C5A H5A 0.9300
C6A C7A 1.437(12)
C7A H7A 0.9300
C8A C9A 1.499(14)
C8A H8AA 0.9700
C8A H8AB 0.9700
C9A C10A 1.513(13)
C9A H9AA 0.9700
C9A H9AB 0.9700
C10A H10E 0.9700
C10A H10F 0.9700
C11A H11G 0.9600
C11A H11H 0.9600
C11A H11I 0.9600
C12A H12G 0.9600
C12A H12H 0.9600
C12A H12I 0.9600

loop_
_geom_torsion_atom_site_label_1
_geom_torsion_atom_site_label_2
_geom_torsion_atom_site_label_3
_geom_torsion_atom_site_label_4
_geom_torsion
C6C C1C C2C C3C 1.6(11)
Pt1C C1C C2C C3C -175.2(6)
C1C C2C C3C F1C 178.4(7)
C1C C2C C3C C4C 1.0(13)
F1C C3C C4C C5C -179.3(7)
C2C C3C C4C C5C -1.8(13)
C3C C4C C5C C6C 0.0(12)
C4C C5C C6C C1C 2.6(13)
C4C C5C C6C C7C -175.6(8)
C2C C1C C6C C5C -3.4(12)
Pt1C C1C C6C C5C 174.0(6)
C2C C1C C6C C7C 175.1(7)
Pt1C C1C C6C C7C -7.6(9)
C8C N1C C7C C6C -173.7(7)
Pt1C N1C C7C C6C 6.6(10)
C5C C6C C7C N1C 179.2(8)
C1C C6C C7C N1C 0.8(11)
C7C N1C C8C C9C -141.3(8)
Pt1C N1C C8C C9C 38.4(9)
N1C C8C C9C C10C -70.1(9)
C12C N2C C10C C9C -172.1(7)
C11C N2C C10C C9C 72.4(9)
Pt1C N2C C10C C9C -46.3(9)
C8C C9C C10C N2C 78.5(9)
C6B C1B C2B C3B -1.8(13)
Pt1B C1B C2B C3B 177.1(7)
C1B C2B C3B F1B 179.8(8)
C1B C2B C3B C4B -2.8(16)
F1B C3B C4B C5B -178.1(9)
C2B C3B C4B C5B 4.6(17)
C3B C4B C5B C6B -1.7(15)
C4B C5B C6B C1B -2.8(15)
C4B C5B C6B C7B 174.8(9)
C2B C1B C6B C5B 4.6(14)
Pt1B C1B C6B C5B -174.5(8)
C2B C1B C6B C7B -173.2(8)
Pt1B C1B C6B C7B 7.7(10)
C8B N1B C7B C6B 177.4(8)
Pt1B N1B C7B C6B -6.7(10)
C5B C6B C7B N1B -178.6(9)
C1B C6B C7B N1B -0.8(12)
C7B N1B C8B C9B 149.5(9)
Pt1B N1B C8B C9B -25.9(12)
N1B C8B C9B C10B 65.2(13)
C8B C9B C10B N2B -81.8(13)
C11B N2B C10B C9B 167.5(9)
C12B N2B C10B C9B -76.6(12)
Pt1B N2B C10B C9B 47.4(11)
C6A C1A C2A C3A 1.9(12)
Pt1A C1A C2A C3A -178.0(6)
C1A C2A C3A F1A -179.5(7)
C1A C2A C3A C4A -2.2(13)
F1A C3A C4A C5A 178.5(8)
C2A C3A C4A C5A 1.3(14)
C3A C4A C5A C6A -0.3(13)
C4A C5A C6A C1A 0.2(13)
C4A C5A C6A C7A 173.7(8)
C2A C1A C6A C5A -1.0(12)
Pt1A C1A C6A C5A 179.0(6)
C2A C1A C6A C7A -175.1(7)
Pt1A C1A C6A C7A 4.9(9)
C8A N1A C7A C6A 173.1(7)
Pt1A N1A C7A C6A -4.4(10)
C5A C6A C7A N1A -174.4(8)
C1A C6A C7A N1A -0.4(11)
C7A N1A C8A C9A 148.3(8)
Pt1A N1A C8A C9A -34.6(10)
N1A C8A C9A C10A 68.0(10)
C12A N2A C10A C9A -71.8(10)
C11A N2A C10A C9A 172.4(8)
Pt1A N2A C10A C9A 48.2(9)
C8A C9A C10A N2A -80.2(10)
